data_1574410
loop_
_publ_author_name
'J\"urgensen, Malte'
'Kunz, Tanja'
'Arrowsmith, Merle'
'Dietz, Maximilian'
'Hagspiel, Stephan'
'Braunschweig, Holger'

_publ_section_title
;
 Synthesis and reactivity of a parent phosphathioethynolato-borane and a
 boraarsaketene
;
_journal_issue 20
_journal_name_full 'Chemical Science'
_journal_page_first 8870
_journal_page_last 8877
_journal_paper_doi 10.1039/D5SC01996F
_journal_volume 16
_journal_year 2025
_chemical_formula_moiety 'C22 H28 B N2 P S, 0.5(C6 H6)'
_chemical_formula_sum 'C25 H31 B N2 P S'
_chemical_formula_weight 433.36
_chemical_name_common (SIMes)BH2(SCP)
_chemical_name_systematic 2-SIMes
_chemical_properties_physical Air-sensitive,Moisture-sensitive
_space_group_crystal_system monoclinic
_space_group_IT_number 14
_space_group_name_Hall '-P 2yn'
_space_group_name_H-M_alt 'P 1 21/n 1'
_atom_sites_solution_hydrogens mixed
_audit_creation_method 'CIF-fill 1.2x (K.Radacki, 2005-21)'
_audit_update_record
;
2025-03-03 deposited with the CCDC.	2025-04-10 downloaded from the CCDC.
;
_cell_angle_alpha 90
_cell_angle_beta 90.5620(10)
_cell_angle_gamma 90
_cell_formula_units_Z 4
_cell_length_a 7.51490(10)
_cell_length_b 19.1431(2)
_cell_length_c 17.13230(10)
_cell_measurement_reflns_used 27873
_cell_measurement_temperature 100(2)
_cell_measurement_theta_max 74.3240
_cell_measurement_theta_min 3.4490
_cell_volume 2464.51(4)
_computing_cell_refinement 'CrysAlisPro 1.171.41.96a (Rigaku OD, 2021)'
_computing_data_collection 'BIS 2011.8 / APEX2 ver. 2014.9 (Bruker AXS)'
_computing_data_reduction 'CrysAlisPro 1.171.41.96a (Rigaku OD, 2021)'
_computing_molecular_graphics 'ShelXLe (Huebschle et all, 2011)'
_computing_publication_material 'SHELXL-2017/1 (Sheldrick, 2017)'
_computing_structure_refinement 'SHELXL-2017/1 (Sheldrick, 2017)'
_computing_structure_solution 'SHELXT (Sheldrick, 2014)'
_diffrn_ambient_environment N~2~
_diffrn_ambient_temperature 99.99(10)
_diffrn_detector HPA
_diffrn_detector_area_resol_mean 10.0
_diffrn_detector_type 'HyPix Arc150'
_diffrn_measured_fraction_theta_full 1.000
_diffrn_measured_fraction_theta_max 1.000
_diffrn_measurement_details
;
 List of Runs (angles in degrees, time in seconds):
 
   # Type    Start    End  Width  t~exp~   \w     \q     \k     \f   Frames
 --------------------------------------------------------------------------
   1  \w     62.00  93.00   0.50    0.50    --   46.00  51.00  -3.02   62
   2  \w     75.00 130.00   0.50    0.50    --   83.50  20.00 150.95  110
   3  \w     54.00 129.00   0.50    0.50    --   80.41  15.00  30.00  150
   4  \w     54.00 129.00   0.50    0.50    --   80.41  15.00 -30.00  150
   5  \w     70.00 130.00   0.50    0.50    --   83.50  18.00-111.11  120
   6  \w     20.00  87.00   0.50    0.50    --   60.91-126.00-120.00  134
   7  \w     35.00  97.00   0.50    0.50    --   80.41-112.00-180.00  124
   8  \w     35.00  97.00   0.50    0.50    --   80.41-112.00 -30.00  124
   9  \w     35.00  97.00   0.50    0.50    --   80.41-112.00   0.00  124
  10  \w     35.00  97.00   0.50    0.50    --   80.41-112.00  30.00  124
  11  \w     35.00  97.00   0.50    0.50    --   80.41-112.00  60.00  124
  12  \w     35.00  97.00   0.50    0.50    --   80.41-112.00 120.00  124
  13  \w     35.00  97.00   0.50    0.50    --   80.41-112.00 150.00  124
  14  \w     35.00  97.00   0.50    0.50    --   80.41-112.00  90.00  124
  15  \w     35.00  97.00   0.50    0.50    --   80.41-112.00 -60.00  124
  16  \w     35.00  97.00   0.50    0.50    --   80.41-112.00 -90.00  124
  17  \w     40.00  86.00   0.50    0.50    --   80.41 -95.00 -60.00   92
  18  \w     35.00  97.00   0.50    0.50    --   80.41-112.00-120.00  124
  19  \w     35.00  97.00   0.50    0.50    --   80.41-112.00-150.00  124
  20  \w     51.00  93.00   0.50    0.50    --   83.50-101.00-179.19   84
  21  \w     40.00  86.00   0.50    0.50    --   80.41 -95.00-150.00   92
  22  \w     40.00  86.00   0.50    0.50    --   80.41 -95.00-120.00   92
  23  \w     40.00  86.00   0.50    0.50    --   80.41 -95.00 -90.00   92
  24  \w     20.00  66.00   0.50    0.50    --   60.91 -95.00   0.00   92
  25  \w    -99.00 -33.00   0.50    0.50    --  -79.50 121.00 105.41  132
  26  \w    -94.00 -30.00   0.50    0.50    --  -76.35 112.00  30.00  128
  27  \w    -94.00 -30.00   0.50    0.50    --  -76.35 112.00-180.00  128
  28  \w    -94.00 -30.00   0.50    0.50    --  -76.35 112.00 -90.00  128
  29  \w    -94.00 -30.00   0.50    0.50    --  -76.35 112.00  90.00  128
  30  \w    -94.00 -35.00   0.50    0.50    --  -79.50 108.00 111.18  118
  31  \w   -122.00 -94.00   0.50    0.50    --  -79.50 -64.00  93.62   56
  32  \w   -123.00 -93.00   0.50    0.50    --  -79.50 -60.00 151.51   60
  33  \w   -125.00 -94.00   0.50    0.50    --  -79.50 -55.00 130.13   62
  34  \w   -109.00 -78.00   0.50    0.50    --  -62.00 -48.00 157.74   62
  35  \w   -119.00 -89.00   0.50    0.50    --  -74.00 -55.00  99.89   60
  36  \w   -123.00 -92.00   0.50    0.50    --  -78.00 -58.00  45.81   62
  37  \w   -122.00 -92.00   0.50    0.50    --  -78.00 -59.00   1.92   60
  38  \w   -122.00 -89.00   0.50    0.50    --  -74.00 -42.00  59.55   66
  39  \w   -109.00 -78.00   0.50    0.50    --  -62.00 -48.00  11.38   62
  40  \w   -104.00 -74.00   0.50    0.50    --  -58.00 -51.00 -73.05   60
  41  \w   -109.00 -78.00   0.50    0.50    --  -62.00 -48.00-105.17   62
  42  \w   -128.00 -94.00   0.50    0.50    --  -79.50 -43.00 -42.87   68
  43  \w   -125.00 -87.00   0.50    0.50    --  -79.50-133.00  38.77   76
  44  \w   -125.00 -88.00   0.50    0.50    --  -79.50-130.00 -44.85   74
  45  \w   -126.00 -94.00   0.50    0.50    --  -79.50-118.00  62.62   64
  46  \w   -125.00 -90.00   0.50    0.50    --  -79.50-127.00 107.43   70

;
_diffrn_measurement_device 'four-circle diffractometer'
_diffrn_measurement_device_type 'Rigaku XtaLAB Synergy-R'
_diffrn_measurement_method '\w scans'
_diffrn_radiation_monochromator 'multi-layer mirror'
_diffrn_radiation_type CuK\a
_diffrn_radiation_wavelength 1.54184
_diffrn_reflns_av_R_equivalents 0.0252
_diffrn_reflns_av_unetI/netI 0.0109
_diffrn_reflns_Laue_measured_fraction_full 1.000
_diffrn_reflns_Laue_measured_fraction_max 1.000
_diffrn_reflns_limit_h_max 9
_diffrn_reflns_limit_h_min -9
_diffrn_reflns_limit_k_max 22
_diffrn_reflns_limit_k_min -23
_diffrn_reflns_limit_l_max 20
_diffrn_reflns_limit_l_min -20
_diffrn_reflns_number 47497
_diffrn_reflns_point_group_measured_fraction_full 1.000
_diffrn_reflns_point_group_measured_fraction_max 1.000
_diffrn_reflns_theta_full 67.684
_diffrn_reflns_theta_max 70.052
_diffrn_reflns_theta_min 3.462
_diffrn_source 'rotating-anode X-ray tube'
_diffrn_source_type 'PhotonJet R X-ray Source'
_exptl_absorpt_coefficient_mu 1.867
_exptl_absorpt_correction_T_max 1.000
_exptl_absorpt_correction_T_min 0.645
_exptl_absorpt_correction_type gaussian
_exptl_absorpt_process_details
;
CrysAlisPro 1.171.41.96a (Rigaku Oxford Diffraction, 2021) Numerical 
absorption correction based on gaussian integration over a multifaceted 
crystal model Empirical absorption correction using spherical harmonics, 
implemented in SCALE3 ABSPACK scaling algorithm.
;
_exptl_crystal_colour 'clear colourless'
_exptl_crystal_density_diffrn 1.168
_exptl_crystal_description block
_exptl_crystal_F_000 924
_exptl_crystal_recrystallization_method 'Re-crystallisation from solvent: benzene'
_exptl_crystal_size_max 0.220
_exptl_crystal_size_mid 0.168
_exptl_crystal_size_min 0.031
_refine_diff_density_max 0.528
_refine_diff_density_min -0.466
_refine_diff_density_rms 0.043
_refine_ls_extinction_method none
_refine_ls_goodness_of_fit_ref 1.028
_refine_ls_hydrogen_treatment mixed
_refine_ls_matrix_type full
_refine_ls_number_parameters 402
_refine_ls_number_reflns 4681
_refine_ls_number_restraints 474
_refine_ls_restrained_S_all 0.997
_refine_ls_R_factor_all 0.0441
_refine_ls_R_factor_gt 0.0418
_refine_ls_shift/su_max 0.001
_refine_ls_shift/su_mean 0.000
_refine_ls_structure_factor_coef Fsqd
_refine_ls_weighting_details 'w=1/[\s^2^(Fo^2^)+(0.0616P)^2^+1.4453P] where P=(Fo^2^+2Fc^2^)/3'
_refine_ls_weighting_scheme calc
_refine_ls_wR_factor_gt 0.1144
_refine_ls_wR_factor_ref 0.1159
_reflns_Friedel_coverage 0.000
_reflns_number_gt 4328
_reflns_number_total 4681
_reflns_threshold_expression 'I > 2\s(I)'
_cod_data_source_file d5sc01996f2.cif
_cod_data_source_block MaDi171_MaJu_a
_cod_depositor_comments 'Adding full bibliography for 1574408--1574414.cif.'
_cod_original_sg_symbol_H-M 'P 21/n'
_cod_database_code 1574410
_shelx_shelxl_version_number 2017/1
_shelx_space_group_comment
;
The symmetry employed for this shelxl refinement is uniquely defined
by the following loop, which should always be used as a source of
symmetry information in preference to the above space-group names.
They are only intended as comments.
;
_shelx_estimated_absorpt_t_min 0.684
_shelx_estimated_absorpt_t_max 0.946

loop_
_space_group_symop_operation_xyz
'x, y, z'
'-x+1/2, y+1/2, -z+1/2'
'-x, -y, -z'
'x-1/2, -y-1/2, z-1/2'

loop_
_atom_site_label
_atom_site_type_symbol
_atom_site_fract_x
_atom_site_fract_y
_atom_site_fract_z
_atom_site_U_iso_or_equiv
_atom_site_adp_type
_atom_site_occupancy
_atom_site_site_symmetry_order
_atom_site_calc_flag
_atom_site_refinement_flags_posn
_atom_site_refinement_flags_adp
_atom_site_refinement_flags_occupancy
_atom_site_disorder_assembly
_atom_site_disorder_group
B1_1 B 0.6531(2) 0.42827(10) 0.24681(11) 0.0285(4) Uani 1 1 d . . . . .
H1_1 H 0.718(3) 0.3844(10) 0.2816(11) 0.034 Uiso 1 1 d . U . . .
H2_1 H 0.697(3) 0.4812(10) 0.2664(11) 0.034 Uiso 1 1 d . U . . .
S2_1 S 0.72763(6) 0.42262(2) 0.13726(2) 0.03325(13) Uani 1 1 d . . . . .
C3_1 C 0.7770(2) 0.33889(10) 0.12458(10) 0.0375(4) Uani 1 1 d . . . . .
P4_1 P 0.82323(9) 0.26096(3) 0.10729(4) 0.05573(18) Uani 1 1 d . . . . .
C1_2 C 0.4393(2) 0.42397(8) 0.25109(9) 0.0266(3) Uani 1 1 d . . . . .
N2_2 N 0.34641(18) 0.36994(7) 0.27776(9) 0.0314(3) Uani 1 1 d . . . . .
C3_2 C 0.1523(2) 0.38367(9) 0.27875(12) 0.0368(4) Uani 1 1 d . . . . .
H3A_2 H 0.104543 0.379841 0.332235 0.044 Uiso 1 1 calc R U . . .
H3B_2 H 0.087001 0.351065 0.243953 0.044 Uiso 1 1 calc R U . . .
C4_2 C 0.1410(2) 0.45862(10) 0.24861(12) 0.0385(4) Uani 1 1 d . . . . .
H4A_2 H 0.066406 0.461500 0.200771 0.046 Uiso 1 1 calc R U . . .
H4B_2 H 0.091879 0.490320 0.288650 0.046 Uiso 1 1 calc R U . . .
N5_2 N 0.32793(18) 0.47564(7) 0.23200(8) 0.0282(3) Uani 1 1 d . . . . .
C1_3 C 0.4159(4) 0.30417(8) 0.30233(13) 0.0327(5) Uani 0.848(5) 1 d G U P A 1
C2_3 C 0.4229(3) 0.24858(10) 0.25025(12) 0.0352(5) Uani 0.848(5) 1 d G U P A 1
C3_3 C 0.4859(2) 0.18395(8) 0.27508(16) 0.0399(6) Uani 0.848(5) 1 d G U P A 1
H3_3 H 0.490673 0.145953 0.239484 0.048 Uiso 0.848(5) 1 calc R U P A 1
C4_3 C 0.5419(2) 0.17490(8) 0.35198(17) 0.0398(6) Uani 0.848(5) 1 d G U P A 1
C5_3 C 0.5349(2) 0.23048(11) 0.40405(13) 0.0373(6) Uani 0.848(5) 1 d G U P A 1
H5_3 H 0.573219 0.224299 0.456613 0.045 Uiso 0.848(5) 1 calc R U P A 1
C6_3 C 0.4719(4) 0.29512(9) 0.37923(12) 0.0359(5) Uani 0.848(5) 1 d G U P A 1
C7_3 C 0.3557(4) 0.25668(14) 0.16722(19) 0.0413(6) Uani 0.848(5) 1 d . U P A 1
H7A_3 H 0.225484 0.259441 0.167004 0.062 Uiso 0.848(5) 1 calc R U P A 1
H7B_3 H 0.393260 0.216345 0.136243 0.062 Uiso 0.848(5) 1 calc R U P A 1
H7C_3 H 0.404831 0.299485 0.144638 0.062 Uiso 0.848(5) 1 calc R U P A 1
C8_3 C 0.6076(3) 0.10401(14) 0.3797(2) 0.0537(8) Uani 0.848(5) 1 d . U P A 1
H8A_3 H 0.511259 0.079570 0.406481 0.081 Uiso 0.848(5) 1 calc R U P A 1
H8B_3 H 0.708306 0.110360 0.415819 0.081 Uiso 0.848(5) 1 calc R U P A 1
H8C_3 H 0.645796 0.076360 0.334738 0.081 Uiso 0.848(5) 1 calc R U P A 1
C9_3 C 0.4659(6) 0.35580(17) 0.4362(2) 0.0419(7) Uani 0.848(5) 1 d . U P A 1
H9A_3 H 0.525743 0.342462 0.485069 0.063 Uiso 0.848(5) 1 calc R U P A 1
H9B_3 H 0.341644 0.367809 0.446821 0.063 Uiso 0.848(5) 1 calc R U P A 1
H9C_3 H 0.526243 0.396280 0.413592 0.063 Uiso 0.848(5) 1 calc R U P A 1
C1_13 C 0.422(3) 0.3093(6) 0.3142(8) 0.0349(13) Uani 0.152(5) 1 d G U P A 2
C2_13 C 0.435(2) 0.2467(7) 0.2734(7) 0.0397(13) Uani 0.152(5) 1 d G U P A 2
C3_13 C 0.4973(16) 0.1870(5) 0.3109(9) 0.0373(12) Uani 0.152(5) 1 d G U P A 2
H3_13 H 0.505872 0.144275 0.283074 0.045 Uiso 0.152(5) 1 calc R U P A 2
C4_13 C 0.5472(14) 0.1899(5) 0.3892(9) 0.0393(14) Uani 0.152(5) 1 d G U P A 2
C5_13 C 0.5347(16) 0.2525(7) 0.4300(7) 0.0384(13) Uani 0.152(5) 1 d G U P A 2
H5_13 H 0.568800 0.254465 0.483455 0.046 Uiso 0.152(5) 1 calc R U P A 2
C6_13 C 0.472(2) 0.3122(6) 0.3925(8) 0.0315(13) Uani 0.152(5) 1 d G U P A 2
C7_13 C 0.388(2) 0.2507(8) 0.2056(14) 0.045(2) Uani 0.152(5) 1 d . U P A 2
H7A_13 H 0.367410 0.203721 0.184731 0.067 Uiso 0.152(5) 1 calc R U P A 2
H7B_13 H 0.481099 0.273853 0.175318 0.067 Uiso 0.152(5) 1 calc R U P A 2
H7C_13 H 0.277748 0.277920 0.201818 0.067 Uiso 0.152(5) 1 calc R U P A 2
C8_13 C 0.603(2) 0.1220(8) 0.4287(13) 0.050(3) Uani 0.152(5) 1 d . U P A 2
H8A_13 H 0.498476 0.099170 0.450868 0.074 Uiso 0.152(5) 1 calc R U P A 2
H8B_13 H 0.689482 0.132110 0.470451 0.074 Uiso 0.152(5) 1 calc R U P A 2
H8C_13 H 0.657686 0.090987 0.390191 0.074 Uiso 0.152(5) 1 calc R U P A 2
C9_13 C 0.460(3) 0.3806(10) 0.4352(14) 0.039(3) Uani 0.152(5) 1 d . U P A 2
H9A_13 H 0.484452 0.373026 0.490862 0.058 Uiso 0.152(5) 1 calc R U P A 2
H9B_13 H 0.339761 0.399864 0.428608 0.058 Uiso 0.152(5) 1 calc R U P A 2
H9C_13 H 0.546947 0.413413 0.414075 0.058 Uiso 0.152(5) 1 calc R U P A 2
C1_4 C 0.3753(2) 0.54083(8) 0.19618(9) 0.0277(3) Uani 1 1 d . . . . .
C2_4 C 0.4301(2) 0.59655(9) 0.24301(10) 0.0304(4) Uani 1 1 d . . . . .
C3_4 C 0.4719(2) 0.65921(8) 0.20647(10) 0.0315(4) Uani 1 1 d . . . . .
H3_4 H 0.513039 0.697299 0.237254 0.038 Uiso 1 1 calc R U . . .
C4_4 C 0.4550(2) 0.66769(8) 0.12615(10) 0.0296(3) Uani 1 1 d . . . . .
C5_4 C 0.3961(2) 0.61141(9) 0.08167(10) 0.0295(3) Uani 1 1 d . . . . .
H5_4 H 0.382629 0.616987 0.026830 0.035 Uiso 1 1 calc R U . . .
C6_4 C 0.3563(2) 0.54707(8) 0.11513(9) 0.0280(3) Uani 1 1 d . . . . .
C7_4 C 0.4411(3) 0.58904(10) 0.33067(11) 0.0396(4) Uani 1 1 d . . . . .
H7A_4 H 0.326096 0.573071 0.350423 0.059 Uiso 1 1 calc R U . . .
H7B_4 H 0.470910 0.634306 0.354109 0.059 Uiso 1 1 calc R U . . .
H7C_4 H 0.533358 0.554885 0.344378 0.059 Uiso 1 1 calc R U . . .
C8_4 C 0.4960(2) 0.73667(9) 0.08759(11) 0.0356(4) Uani 1 1 d . . . . .
H8A_4 H 0.385009 0.762349 0.078227 0.053 Uiso 1 1 calc R U . . .
H8B_4 H 0.555243 0.728236 0.037762 0.053 Uiso 1 1 calc R U . . .
H8C_4 H 0.574362 0.764218 0.121741 0.053 Uiso 1 1 calc R U . . .
C9_4 C 0.2924(2) 0.48683(9) 0.06541(10) 0.0339(4) Uani 1 1 d . . . . .
H9A_4 H 0.164701 0.479796 0.073363 0.051 Uiso 1 1 calc R U . . .
H9B_4 H 0.357053 0.444332 0.080286 0.051 Uiso 1 1 calc R U . . .
H9C_4 H 0.313984 0.497262 0.010309 0.051 Uiso 1 1 calc R U . . .
C1_51 C -0.111(3) 0.4782(13) 0.4341(8) 0.0421(18) Uani 0.289(4) 1 d G U P B -1
H1_51 H -0.188141 0.467394 0.391691 0.050 Uiso 0.289(4) 1 calc R U P B -1
C2_51 C -0.054(3) 0.4257(12) 0.4846(9) 0.0419(17) Uani 0.289(4) 1 d G U P B -1
H2_51 H -0.092939 0.379018 0.476719 0.050 Uiso 0.289(4) 1 calc R U P B -1
C3_51 C 0.059(3) 0.4416(12) 0.5467(8) 0.0420(17) Uani 0.289(4) 1 d G U P B -1
H3_51 H 0.097917 0.405705 0.581261 0.050 Uiso 0.289(4) 1 calc R U P B -1
C4_51 C 0.116(3) 0.5099(12) 0.5583(8) 0.0413(18) Uani 0.289(4) 1 d G U P B -1
H4_51 H 0.193572 0.520769 0.600776 0.050 Uiso 0.289(4) 1 calc R U P B -1
C5_51 C 0.060(3) 0.5624(12) 0.5078(8) 0.0416(18) Uani 0.289(4) 1 d G U P B -1
H5_51 H 0.098371 0.609145 0.515750 0.050 Uiso 0.289(4) 1 calc R U P B -1
C6_51 C -0.054(3) 0.5466(12) 0.4457(8) 0.0423(17) Uani 0.289(4) 1 d G U P B -1
H6_51 H -0.092485 0.582459 0.411207 0.051 Uiso 0.289(4) 1 calc R U P B -1
C1_52 C 0.0067(18) 0.5599(5) 0.4898(7) 0.0422(18) Uani 0.211(4) 1 d G U P B -2
H1_52 H 0.012079 0.608834 0.480654 0.051 Uiso 0.211(4) 1 calc R U P B -2
C2_52 C -0.0852(15) 0.5169(7) 0.4379(6) 0.0421(18) Uani 0.211(4) 1 d G U P B -2
H2_52 H -0.142662 0.536436 0.393359 0.051 Uiso 0.211(4) 1 calc R U P B -2
C3_52 C -0.0931(13) 0.4454(7) 0.4513(7) 0.0422(17) Uani 0.211(4) 1 d G U P B -2
H3_52 H -0.155887 0.415988 0.415850 0.051 Uiso 0.211(4) 1 calc R U P B -2
C4_52 C -0.0090(16) 0.4168(5) 0.5165(8) 0.0428(18) Uani 0.211(4) 1 d G U P B -2
H4_52 H -0.014371 0.367937 0.525635 0.051 Uiso 0.211(4) 1 calc R U P B -2
C5_52 C 0.0829(15) 0.4598(6) 0.5684(7) 0.0417(17) Uani 0.211(4) 1 d G U P B -2
H5_52 H 0.140371 0.440333 0.612930 0.050 Uiso 0.211(4) 1 calc R U P B -2
C6_52 C 0.0908(16) 0.5314(6) 0.5550(7) 0.0410(18) Uani 0.211(4) 1 d G U P B -2
H6_52 H 0.153598 0.560781 0.590441 0.049 Uiso 0.211(4) 1 calc R U P B -2

loop_
_atom_site_aniso_label
_atom_site_aniso_U_11
_atom_site_aniso_U_22
_atom_site_aniso_U_33
_atom_site_aniso_U_23
_atom_site_aniso_U_13
_atom_site_aniso_U_12
B1_1 0.0271(9) 0.0294(9) 0.0289(9) -0.0003(7) -0.0013(7) -0.0010(7)
S2_1 0.0328(2) 0.0357(2) 0.0313(2) 0.00282(16) 0.00167(16) -0.00084(16)
C3_1 0.0324(9) 0.0495(11) 0.0304(9) -0.0008(8) -0.0027(7) 0.0069(8)
P4_1 0.0650(4) 0.0501(3) 0.0519(3) -0.0121(2) -0.0062(3) 0.0244(3)
C1_2 0.0290(8) 0.0260(8) 0.0247(8) -0.0014(6) -0.0005(6) 0.0000(6)
N2_2 0.0242(7) 0.0286(7) 0.0415(8) 0.0066(6) 0.0018(6) -0.0002(5)
C3_2 0.0250(8) 0.0351(9) 0.0505(10) 0.0070(8) 0.0026(7) 0.0001(7)
C4_2 0.0254(8) 0.0396(10) 0.0504(11) 0.0106(8) 0.0021(7) 0.0022(7)
N5_2 0.0255(7) 0.0270(7) 0.0320(7) 0.0024(5) -0.0001(5) 0.0008(5)
C1_3 0.0232(9) 0.0283(9) 0.0467(12) 0.0086(9) 0.0024(9) -0.0015(8)
C2_3 0.0281(10) 0.0336(10) 0.0440(14) 0.0034(11) -0.0013(11) -0.0034(8)
C3_3 0.0300(10) 0.0302(9) 0.0597(15) -0.0005(10) 0.0013(11) -0.0031(8)
C4_3 0.0232(9) 0.0322(10) 0.0639(17) 0.0099(11) -0.0012(10) -0.0041(8)
C5_3 0.0255(9) 0.0346(13) 0.0520(14) 0.0114(11) -0.0012(9) -0.0034(9)
C6_3 0.0275(9) 0.0325(11) 0.0476(13) 0.0079(10) 0.0025(9) -0.0041(10)
C7_3 0.0389(13) 0.0425(13) 0.0425(15) -0.0084(11) -0.0022(11) -0.0032(10)
C8_3 0.0326(12) 0.0342(13) 0.094(2) 0.0181(14) -0.0020(14) -0.0011(10)
C9_3 0.0418(13) 0.0388(17) 0.0452(13) 0.0103(16) -0.0008(10) -0.0066(16)
C1_13 0.026(2) 0.031(2) 0.048(2) 0.010(2) 0.002(2) -0.002(2)
C2_13 0.030(2) 0.035(2) 0.054(2) 0.006(2) 0.002(2) -0.003(2)
C3_13 0.027(2) 0.032(2) 0.053(2) 0.005(2) -0.002(2) -0.004(2)
C4_13 0.025(2) 0.035(3) 0.058(3) 0.012(3) -0.002(3) -0.005(2)
C5_13 0.026(2) 0.034(3) 0.056(3) 0.012(2) 0.001(2) -0.004(2)
C6_13 0.022(2) 0.027(2) 0.046(2) 0.012(2) 0.000(2) -0.005(2)
C7_13 0.033(4) 0.038(4) 0.064(5) 0.003(4) 0.003(4) 0.002(4)
C8_13 0.029(4) 0.040(5) 0.080(6) 0.021(5) 0.001(5) -0.003(4)
C9_13 0.038(5) 0.037(6) 0.041(5) 0.016(6) -0.002(4) -0.005(6)
C1_4 0.0256(8) 0.0255(8) 0.0320(8) 0.0019(6) 0.0001(6) 0.0030(6)
C2_4 0.0301(8) 0.0295(8) 0.0316(8) -0.0018(7) -0.0004(6) 0.0049(6)
C3_4 0.0301(8) 0.0265(8) 0.0379(9) -0.0052(7) -0.0012(7) 0.0030(6)
C4_4 0.0242(8) 0.0264(8) 0.0382(9) 0.0008(7) 0.0025(6) 0.0054(6)
C5_4 0.0275(8) 0.0310(8) 0.0301(8) 0.0012(6) -0.0002(6) 0.0049(6)
C6_4 0.0244(7) 0.0284(8) 0.0312(8) -0.0012(6) -0.0010(6) 0.0030(6)
C7_4 0.0533(12) 0.0333(9) 0.0321(9) -0.0040(7) -0.0028(8) 0.0029(8)
C8_4 0.0328(9) 0.0289(8) 0.0451(10) 0.0029(7) 0.0031(7) 0.0026(7)
C9_4 0.0382(9) 0.0302(8) 0.0332(9) -0.0019(7) -0.0040(7) 0.0000(7)
C1_51 0.0410(17) 0.047(6) 0.039(2) -0.015(2) -0.0029(16) -0.002(3)
C2_51 0.0410(17) 0.046(6) 0.039(2) -0.017(2) -0.0033(16) -0.003(3)
C3_51 0.0408(16) 0.046(6) 0.039(2) -0.015(2) -0.0037(16) -0.002(3)
C4_51 0.0406(17) 0.046(6) 0.0377(19) -0.016(2) -0.0044(16) -0.005(3)
C5_51 0.0407(18) 0.046(6) 0.039(2) -0.016(2) -0.0054(17) -0.004(3)
C6_51 0.0413(17) 0.046(6) 0.039(2) -0.014(2) -0.0037(17) -0.002(3)
C1_52 0.0419(19) 0.046(6) 0.039(2) -0.015(2) -0.0041(17) -0.004(3)
C2_52 0.0413(17) 0.046(6) 0.0386(19) -0.015(2) -0.0045(16) -0.003(3)
C3_52 0.0410(16) 0.047(6) 0.039(2) -0.015(2) -0.0033(16) -0.002(3)
C4_52 0.0424(18) 0.047(6) 0.039(2) -0.015(2) -0.0019(17) -0.002(3)
C5_52 0.0409(18) 0.046(6) 0.038(2) -0.017(2) -0.0037(17) -0.004(3)
C6_52 0.0399(17) 0.045(6) 0.038(2) -0.015(2) -0.0045(16) -0.004(3)

loop_
_atom_type_symbol
_atom_type_description
_atom_type_scat_dispersion_real
_atom_type_scat_dispersion_imag
_atom_type_scat_source
C C 0.0181 0.0091 'International Tables Vol C Tables 4.2.6.8 and 6.1.1.4'
H H 0.0000 0.0000 'International Tables Vol C Tables 4.2.6.8 and 6.1.1.4'
B B 0.0090 0.0039 'International Tables Vol C Tables 4.2.6.8 and 6.1.1.4'
N N 0.0311 0.0180 'International Tables Vol C Tables 4.2.6.8 and 6.1.1.4'
P P 0.2955 0.4335 'International Tables Vol C Tables 4.2.6.8 and 6.1.1.4'
S S 0.3331 0.5567 'International Tables Vol C Tables 4.2.6.8 and 6.1.1.4'

loop_
_exptl_crystal_face_index_h
_exptl_crystal_face_index_k
_exptl_crystal_face_index_l
_exptl_crystal_face_perp_dist
-1 0 0 0.0101
1 0 0 0.0205
0 1 -1 0.0662
1 1 1 0.0782
-1 -1 -1 0.0540
0 -1 0 0.0882
0 1 0 0.0843
0 1 1 0.1304
0 -1 -1 0.0992
0 0 1 0.1174
0 0 -1 0.0817
-1 1 1 0.0731
1 -1 -1 0.0648
1 0 -1 0.0518
-1 1 0 0.0394
-1 1 -1 0.0254
1 -1 1 0.0682
1 1 0 0.0461
1 0 1 0.0628
-1 0 -1 0.0353
0 -1 2 0.0945
0 1 -2 0.0736

loop_
_geom_angle_atom_site_label_1
_geom_angle_atom_site_label_2
_geom_angle_atom_site_label_3
_geom_angle
_geom_angle_site_symmetry_1
_geom_angle_site_symmetry_3
_geom_angle_publ_flag
C1_2 B1_1 S2_1 109.52(11) . . ?
C3_1 S2_1 B1_1 104.13(8) . . ?
P4_1 C3_1 S2_1 176.57(13) . . ?
N2_2 C1_2 N5_2 109.27(14) . . ?
N2_2 C1_2 B1_1 125.59(14) . . ?
N5_2 C1_2 B1_1 125.06(14) . . ?
C1_2 N2_2 C1_3 126.56(18) . . ?
C1_2 N2_2 C1_13 124.8(8) . . ?
C1_2 N2_2 C3_2 112.69(13) . . ?
C1_3 N2_2 C3_2 120.74(17) . . ?
C1_13 N2_2 C3_2 121.7(8) . . ?
N2_2 C3_2 C4_2 102.36(13) . . ?
N5_2 C4_2 C3_2 102.91(13) . . ?
C1_2 N5_2 C1_4 126.21(14) . . ?
C1_2 N5_2 C4_2 112.71(13) . . ?
C1_4 N5_2 C4_2 121.03(13) . . ?
C2_3 C1_3 C6_3 120.0 . . ?
C2_3 C1_3 N2_2 120.18(14) . . ?
C6_3 C1_3 N2_2 119.79(14) . . ?
C1_3 C2_3 C3_3 120.0 . . ?
C1_3 C2_3 C7_3 120.72(15) . . ?
C3_3 C2_3 C7_3 119.24(15) . . ?
C4_3 C3_3 C2_3 120.0 . . ?
C3_3 C4_3 C5_3 120.0 . . ?
C3_3 C4_3 C8_3 120.16(19) . . ?
C5_3 C4_3 C8_3 119.83(19) . . ?
C4_3 C5_3 C6_3 120.0 . . ?
C5_3 C6_3 C1_3 120.0 . . ?
C5_3 C6_3 C9_3 119.77(18) . . ?
C1_3 C6_3 C9_3 120.23(18) . . ?
C2_13 C1_13 C6_13 120.0 . . ?
C2_13 C1_13 N2_2 120.5(9) . . ?
C6_13 C1_13 N2_2 119.3(9) . . ?
C7_13 C2_13 C1_13 113.9(13) . . ?
C7_13 C2_13 C3_13 126.1(13) . . ?
C1_13 C2_13 C3_13 120.0 . . ?
C4_13 C3_13 C2_13 120.0 . . ?
C3_13 C4_13 C5_13 120.0 . . ?
C3_13 C4_13 C8_13 117.7(11) . . ?
C5_13 C4_13 C8_13 122.2(11) . . ?
C6_13 C5_13 C4_13 120.0 . . ?
C5_13 C6_13 C1_13 120.0 . . ?
C5_13 C6_13 C9_13 120.8(11) . . ?
C1_13 C6_13 C9_13 119.2(11) . . ?
C2_4 C1_4 C6_4 122.15(15) . . ?
C2_4 C1_4 N5_2 119.45(14) . . ?
C6_4 C1_4 N5_2 118.33(14) . . ?
C3_4 C2_4 C1_4 117.87(15) . . ?
C3_4 C2_4 C7_4 121.30(15) . . ?
C1_4 C2_4 C7_4 120.82(15) . . ?
C4_4 C3_4 C2_4 121.86(15) . . ?
C5_4 C4_4 C3_4 118.53(15) . . ?
C5_4 C4_4 C8_4 120.23(15) . . ?
C3_4 C4_4 C8_4 121.22(15) . . ?
C4_4 C5_4 C6_4 121.91(15) . . ?
C5_4 C6_4 C1_4 117.64(15) . . ?
C5_4 C6_4 C9_4 120.79(15) . . ?
C1_4 C6_4 C9_4 121.57(15) . . ?
C2_51 C1_51 C6_51 120.0 . . ?
C1_51 C2_51 C3_51 120.0 . . ?
C2_51 C3_51 C4_51 120.0 . . ?
C5_51 C4_51 C3_51 120.0 . . ?
C6_51 C5_51 C4_51 120.0 . . ?
C5_51 C6_51 C1_51 120.0 . . ?
C2_52 C1_52 C6_52 120.0 . . ?
C3_52 C2_52 C1_52 120.0 . . ?
C2_52 C3_52 C4_52 120.0 . . ?
C3_52 C4_52 C5_52 120.0 . . ?
C6_52 C5_52 C4_52 120.0 . . ?
C5_52 C6_52 C1_52 120.0 . . ?

loop_
_geom_bond_atom_site_label_1
_geom_bond_atom_site_label_2
_geom_bond_distance
_geom_bond_site_symmetry_2
_geom_bond_publ_flag
B1_1 C1_2 1.611(2) . ?
B1_1 S2_1 1.9670(19) . ?
S2_1 C3_1 1.6600(19) . ?
C3_1 P4_1 1.5606(19) . ?
C1_2 N2_2 1.331(2) . ?
C1_2 N5_2 1.335(2) . ?
N2_2 C1_3 1.4250(18) . ?
N2_2 C1_13 1.434(8) . ?
N2_2 C3_2 1.483(2) . ?
C3_2 C4_2 1.527(2) . ?
C4_2 N5_2 1.472(2) . ?
N5_2 C1_4 1.437(2) . ?
C1_3 C2_3 1.3900 . ?
C1_3 C6_3 1.3900 . ?
C2_3 C3_3 1.3900 . ?
C2_3 C7_3 1.513(3) . ?
C3_3 C4_3 1.3900 . ?
C4_3 C5_3 1.3900 . ?
C4_3 C8_3 1.519(3) . ?
C5_3 C6_3 1.3900 . ?
C6_3 C9_3 1.518(4) . ?
C1_13 C2_13 1.3900 . ?
C1_13 C6_13 1.3900 . ?
C2_13 C7_13 1.21(2) . ?
C2_13 C3_13 1.3900 . ?
C3_13 C4_13 1.3900 . ?
C4_13 C5_13 1.3900 . ?
C4_13 C8_13 1.523(16) . ?
C5_13 C6_13 1.3900 . ?
C6_13 C9_13 1.50(2) . ?
C1_4 C2_4 1.394(2) . ?
C1_4 C6_4 1.400(2) . ?
C2_4 C3_4 1.390(2) . ?
C2_4 C7_4 1.510(2) . ?
C3_4 C4_4 1.390(2) . ?
C4_4 C5_4 1.390(2) . ?
C4_4 C8_4 1.510(2) . ?
C5_4 C6_4 1.392(2) . ?
C6_4 C9_4 1.509(2) . ?
C1_51 C2_51 1.3900 . ?
C1_51 C6_51 1.3900 . ?
C2_51 C3_51 1.3900 . ?
C3_51 C4_51 1.3900 . ?
C4_51 C5_51 1.3900 . ?
C5_51 C6_51 1.3900 . ?
C1_52 C2_52 1.3900 . ?
C1_52 C6_52 1.3900 . ?
C2_52 C3_52 1.3900 . ?
C3_52 C4_52 1.3900 . ?
C4_52 C5_52 1.3900 . ?
C5_52 C6_52 1.3900 . ?
